data_7705336
loop_
_publ_author_name
'Li, Zili'
'Mackie, Emily R. R.'
'Ramkissoon, Pria'
'Mather, Joel C.'
'Wiratpruk, Nuchareenat'
'Soares da Costa, Tatiana P.'
'Barnard, Peter J.'

_publ_section_title
;
 Synthesis, conformational analysis and antibacterial activity of
 Au(I)-Ag(I) and Au(I)-Hg(II) heterobimetallic N-heterocyclic carbene
 complexes.
;
_journal_issue 36
_journal_name_full 'Dalton transactions (Cambridge, England : 2003)'
_journal_page_first 12820
_journal_page_last 12834
_journal_paper_doi 10.1039/d0dt02225j
_journal_volume 49
_journal_year 2020
_chemical_formula_moiety 'C22 H32 Ag2 N8, 2(B F4)'
_chemical_formula_sum 'C22 H32 Ag2 B2 F8 N8'
_chemical_formula_weight 797.91
_space_group_crystal_system triclinic
_space_group_IT_number 2
_space_group_name_Hall '-P 1'
_space_group_name_H-M_alt 'P -1'
_atom_sites_solution_hydrogens geom
_atom_sites_solution_primary dual
_audit_creation_date 2019-11-20
_audit_creation_method
;
Olex2 1.2
(compiled 2018.05.29 svn.r3508 for OlexSys, GUI svn.r5506)
;
_audit_update_record
;
2020-06-21 deposited with the CCDC.	2020-09-01 downloaded from the CCDC.
;
_cell_angle_alpha 82.3560(10)
_cell_angle_beta 67.8470(10)
_cell_angle_gamma 85.3190(10)
_cell_formula_units_Z 1
_cell_length_a 8.72610(10)
_cell_length_b 9.47660(10)
_cell_length_c 9.62530(10)
_cell_measurement_reflns_used 23082
_cell_measurement_temperature 150(2)
_cell_measurement_theta_max 68.3070
_cell_measurement_theta_min 4.6740
_cell_volume 730.215(15)
_computing_molecular_graphics 'Olex2 (Dolomanov et al., 2009)'
_computing_publication_material 'Olex2 (Dolomanov et al., 2009)'
_computing_structure_refinement 'ShelXL (Sheldrick, 2015)'
_computing_structure_solution 'ShelXT (Sheldrick, 2015)'
_diffrn_ambient_temperature 150.00(10)
_diffrn_measured_fraction_theta_full 0.999
_diffrn_measured_fraction_theta_max 0.993
_diffrn_measurement_device_type 'Rigaku Oxford Diffraction SuperNova'
_diffrn_radiation_type CuK\a
_diffrn_radiation_wavelength 1.54184
_diffrn_reflns_av_R_equivalents 0.0586
_diffrn_reflns_av_unetI/netI 0.0188
_diffrn_reflns_Laue_measured_fraction_full 0.999
_diffrn_reflns_Laue_measured_fraction_max 0.993
_diffrn_reflns_limit_h_max 10
_diffrn_reflns_limit_h_min -10
_diffrn_reflns_limit_k_max 11
_diffrn_reflns_limit_k_min -11
_diffrn_reflns_limit_l_max 11
_diffrn_reflns_limit_l_min -11
_diffrn_reflns_number 24497
_diffrn_reflns_point_group_measured_fraction_full 0.999
_diffrn_reflns_point_group_measured_fraction_max 0.993
_diffrn_reflns_theta_full 67.684
_diffrn_reflns_theta_max 68.392
_diffrn_reflns_theta_min 4.711
_exptl_absorpt_coefficient_mu 11.483
_exptl_absorpt_correction_T_max 0.47857
_exptl_absorpt_correction_T_min 0.43286
_exptl_absorpt_correction_type multi-scan
_exptl_absorpt_process_details
;
CrysAlisPro 1.171.40.53 (Rigaku Oxford Diffraction, 2019)
Spherical absorption correction
 using equivalent radius and absorption coefficient.
Empirical absorption correction using spherical harmonics,
 implemented in SCALE3 ABSPACK scaling algorithm.
;
_exptl_crystal_colour 'clear colourless'
_exptl_crystal_colour_lustre clear
_exptl_crystal_colour_primary colourless
_exptl_crystal_density_diffrn 1.814
_exptl_crystal_description plate
_exptl_crystal_F_000 396
_exptl_crystal_size_max 0.07
_exptl_crystal_size_mid 0.06
_exptl_crystal_size_min 0.04
_refine_diff_density_max 0.668
_refine_diff_density_min -1.178
_refine_diff_density_rms 0.118
_refine_ls_extinction_method none
_refine_ls_goodness_of_fit_ref 1.114
_refine_ls_hydrogen_treatment constr
_refine_ls_matrix_type full
_refine_ls_number_parameters 192
_refine_ls_number_reflns 2681
_refine_ls_number_restraints 0
_refine_ls_restrained_S_all 1.114
_refine_ls_R_factor_all 0.0266
_refine_ls_R_factor_gt 0.0266
_refine_ls_shift/su_max 0.000
_refine_ls_shift/su_mean 0.000
_refine_ls_structure_factor_coef Fsqd
_refine_ls_weighting_details 'w=1/[\s^2^(Fo^2^)+(0.0424P)^2^+1.0437P] where P=(Fo^2^+2Fc^2^)/3'
_refine_ls_weighting_scheme calc
_refine_ls_wR_factor_gt 0.0702
_refine_ls_wR_factor_ref 0.0702
_reflns_Friedel_coverage 0.000
_reflns_number_gt 2681
_reflns_number_total 2681
_reflns_threshold_expression 'I > 2\s(I)'
_cod_data_source_file d0dt02225j2.cif
_cod_data_source_block 8b
_cod_depositor_comments 'Adding full bibliography for 7705334--7705337.cif.'
_cod_original_cell_volume 730.216(15)
_cod_database_code 7705336
_shelx_shelxl_version_number 2014/7
_shelx_space_group_comment
;
The symmetry employed for this shelxl refinement is uniquely defined
by the following loop, which should always be used as a source of
symmetry information in preference to the above space-group names.
They are only intended as comments.
;
_shelx_estimated_absorpt_t_max 0.657
_shelx_estimated_absorpt_t_min 0.500
_olex2_refinement_description
;
1. Fixed Uiso
 At 1.2 times of:
  All C(H) groups, All C(H,H) groups
 At 1.5 times of:
  All C(H,H,H) groups
2.a Secondary CH2 refined with riding coordinates:
 C7(H7A,H7B), C8(H8A,H8B), C10(H10A,H10B)
2.b Aromatic/amide H refined with riding coordinates:
 C2(H2), C3(H3), C5(H5), C6(H6)
2.c Idealised Me refined as rotating group:
 C9(H9A,H9B,H9C), C11(H11A,H11B,H11C)
;
_olex2_diffrn_ambient_temperature_device 'Oxford Cryosystems'
_olex2_exptl_crystal_mounting_method 'The crystal was mounted on a mylar loop in perfluoroether oil'
_olex2_submission_special_instructions 'No special instructions were received'

loop_
_space_group_symop_operation_xyz
'x, y, z'
'-x, -y, -z'

loop_
_atom_site_label
_atom_site_type_symbol
_atom_site_fract_x
_atom_site_fract_y
_atom_site_fract_z
_atom_site_U_iso_or_equiv
_atom_site_adp_type
_atom_site_occupancy
_atom_site_site_symmetry_order
_atom_site_calc_flag
_atom_site_refinement_flags_posn
_atom_site_refinement_flags_adp
_atom_site_refinement_flags_occupancy
_atom_site_disorder_assembly
_atom_site_disorder_group
Ag1 Ag 0.42010(2) 0.60425(2) 0.39515(2) 0.01638(9) Uani 1 1 d . . . . .
B1 B 0.8677(4) 0.7433(4) 0.1387(4) 0.0209(7) Uani 1 1 d . . . . .
C1 C 0.4625(4) 0.4496(3) 0.2472(3) 0.0174(6) Uani 1 1 d . . . . .
F1 F 0.8906(2) 0.63494(19) 0.0482(2) 0.0292(4) Uani 1 1 d . . . . .
N1 N 0.6012(3) 0.3715(2) 0.1763(3) 0.0152(4) Uani 1 1 d . . . . .
C2 C 0.5788(4) 0.2930(3) 0.0755(3) 0.0193(6) Uani 1 1 d . . . . .
H2 H 0.6581 0.2304 0.0134 0.023 Uiso 1 1 calc R . . . .
F2 F 0.8130(3) 0.6863(2) 0.2895(2) 0.0408(5) Uani 1 1 d . . . . .
N2 N 0.3546(3) 0.4181(2) 0.1867(3) 0.0184(5) Uani 1 1 d . . . . .
C3 C 0.4234(4) 0.3219(3) 0.0819(3) 0.0206(6) Uani 1 1 d . . . . .
H3 H 0.3710 0.2838 0.0254 0.025 Uiso 1 1 calc R . . . .
F3 F 1.0166(3) 0.8093(2) 0.1010(2) 0.0387(5) Uani 1 1 d . . . . .
N3 N 0.7387(3) 0.2305(2) 0.3215(3) 0.0152(5) Uani 1 1 d . . . . .
C4 C 0.6641(3) 0.2251(3) 0.4737(3) 0.0166(5) Uani 1 1 d . . . . .
F4 F 0.7511(3) 0.8411(2) 0.1155(3) 0.0420(5) Uani 1 1 d . . . . .
N4 N 0.6747(3) 0.0862(2) 0.5232(3) 0.0188(5) Uani 1 1 d . . . . .
C5 C 0.7959(4) 0.0965(3) 0.2768(4) 0.0216(6) Uani 1 1 d . . . . .
H5 H 0.8524 0.0734 0.1765 0.026 Uiso 1 1 calc R . . . .
C6 C 0.7548(4) 0.0059(3) 0.4045(4) 0.0244(6) Uani 1 1 d . . . . .
H6 H 0.7767 -0.0942 0.4117 0.029 Uiso 1 1 calc R . . . .
C7 C 0.7464(3) 0.3588(3) 0.2184(3) 0.0167(5) Uani 1 1 d . . . . .
H7A H 0.8482 0.3549 0.1268 0.020 Uiso 1 1 calc R . . . .
H7B H 0.7504 0.4432 0.2674 0.020 Uiso 1 1 calc R . . . .
C8 C 0.1813(4) 0.4713(3) 0.2361(4) 0.0246(6) Uani 1 1 d . . . . .
H8A H 0.1433 0.4796 0.1506 0.030 Uiso 1 1 calc R . . . .
H8B H 0.1733 0.5673 0.2689 0.030 Uiso 1 1 calc R . . . .
C9 C 0.0710(4) 0.3717(4) 0.3655(4) 0.0350(8) Uani 1 1 d . . . . .
H9A H 0.0717 0.2790 0.3306 0.053 Uiso 1 1 calc GR . . . .
H9B H -0.0423 0.4122 0.4014 0.053 Uiso 1 1 calc GR . . . .
H9C H 0.1124 0.3594 0.4481 0.053 Uiso 1 1 calc GR . . . .
C10 C 0.6210(4) 0.0294(3) 0.6834(4) 0.0266(7) Uani 1 1 d . . . . .
H10A H 0.5914 -0.0713 0.6950 0.032 Uiso 1 1 calc R . . . .
H10B H 0.5209 0.0838 0.7423 0.032 Uiso 1 1 calc R . . . .
C11 C 0.7554(5) 0.0387(4) 0.7451(4) 0.0392(9) Uani 1 1 d . . . . .
H11A H 0.8559 -0.0122 0.6847 0.059 Uiso 1 1 calc GR . . . .
H11B H 0.7181 -0.0045 0.8502 0.059 Uiso 1 1 calc GR . . . .
H11C H 0.7793 0.1389 0.7403 0.059 Uiso 1 1 calc GR . . . .

loop_
_atom_site_aniso_label
_atom_site_aniso_U_11
_atom_site_aniso_U_22
_atom_site_aniso_U_33
_atom_site_aniso_U_23
_atom_site_aniso_U_13
_atom_site_aniso_U_12
Ag1 0.01522(13) 0.01413(13) 0.01907(13) -0.00304(8) -0.00585(9) 0.00303(8)
B1 0.0163(16) 0.0191(15) 0.0266(17) -0.0059(13) -0.0061(13) 0.0002(12)
C1 0.0164(13) 0.0148(13) 0.0198(13) 0.0021(10) -0.0063(11) -0.0013(10)
F1 0.0288(10) 0.0225(9) 0.0328(10) -0.0112(7) -0.0046(8) -0.0011(7)
N1 0.0137(11) 0.0127(10) 0.0173(11) 0.0007(9) -0.0046(9) -0.0003(9)
C2 0.0230(15) 0.0164(13) 0.0173(13) -0.0015(10) -0.0060(11) -0.0006(11)
F2 0.0576(14) 0.0345(11) 0.0241(10) -0.0030(8) -0.0066(9) -0.0100(10)
N2 0.0184(12) 0.0169(11) 0.0198(11) 0.0007(9) -0.0079(9) -0.0004(9)
C3 0.0233(15) 0.0178(13) 0.0219(14) -0.0011(11) -0.0095(12) -0.0034(11)
F3 0.0272(10) 0.0419(12) 0.0475(12) -0.0073(9) -0.0111(9) -0.0142(9)
N3 0.0116(11) 0.0133(11) 0.0207(11) -0.0030(9) -0.0061(9) 0.0033(8)
C4 0.0111(13) 0.0154(13) 0.0242(14) -0.0007(11) -0.0081(11) 0.0010(10)
F4 0.0388(12) 0.0353(11) 0.0610(14) -0.0192(10) -0.0280(11) 0.0178(9)
N4 0.0177(12) 0.0147(11) 0.0237(12) -0.0011(9) -0.0081(10) 0.0008(9)
C5 0.0217(15) 0.0164(13) 0.0282(15) -0.0091(12) -0.0101(12) 0.0063(11)
C6 0.0275(16) 0.0147(13) 0.0336(17) -0.0058(12) -0.0144(13) 0.0041(12)
C7 0.0125(13) 0.0146(12) 0.0212(13) 0.0006(10) -0.0049(10) -0.0019(10)
C8 0.0175(15) 0.0268(15) 0.0320(16) -0.0050(13) -0.0127(13) 0.0050(12)
C9 0.0159(15) 0.0390(19) 0.046(2) -0.0057(16) -0.0062(14) -0.0039(14)
C10 0.0263(16) 0.0233(15) 0.0267(16) 0.0057(12) -0.0086(13) -0.0008(12)
C11 0.054(2) 0.0358(19) 0.0363(19) 0.0023(15) -0.0280(18) -0.0034(17)

loop_
_atom_type_symbol
_atom_type_description
_atom_type_scat_dispersion_real
_atom_type_scat_dispersion_imag
_atom_type_scat_source
C C 0.0181 0.0091 'International Tables Vol C Tables 4.2.6.8 and 6.1.1.4'
H H 0.0000 0.0000 'International Tables Vol C Tables 4.2.6.8 and 6.1.1.4'
Ag Ag 0.1306 4.2820 'International Tables Vol C Tables 4.2.6.8 and 6.1.1.4'
B B 0.0090 0.0039 'International Tables Vol C Tables 4.2.6.8 and 6.1.1.4'
F F 0.0727 0.0534 'International Tables Vol C Tables 4.2.6.8 and 6.1.1.4'
N N 0.0311 0.0180 'International Tables Vol C Tables 4.2.6.8 and 6.1.1.4'

loop_
_geom_angle_atom_site_label_1
_geom_angle_atom_site_label_2
_geom_angle_atom_site_label_3
_geom_angle
_geom_angle_site_symmetry_1
_geom_angle_site_symmetry_3
_geom_angle_publ_flag
C1 Ag1 Ag1 91.49(8) . 2_666 ?
C1 Ag1 C4 167.40(11) . 2_666 ?
C4 Ag1 Ag1 99.84(8) 2_666 2_666 ?
F1 B1 F2 109.5(3) . . ?
F1 B1 F3 109.5(3) . . ?
F3 B1 F2 109.5(3) . . ?
F4 B1 F1 108.8(3) . . ?
F4 B1 F2 109.8(3) . . ?
F4 B1 F3 109.7(3) . . ?
N1 C1 Ag1 131.0(2) . . ?
N2 C1 Ag1 124.9(2) . . ?
N2 C1 N1 103.7(2) . . ?
C1 N1 C2 111.5(2) . . ?
C1 N1 C7 123.3(2) . . ?
C2 N1 C7 124.7(2) . . ?
C3 C2 N1 106.7(3) . . ?
C1 N2 C3 111.6(2) . . ?
C1 N2 C8 123.6(3) . . ?
C3 N2 C8 124.6(2) . . ?
C2 C3 N2 106.5(3) . . ?
C4 N3 C5 111.4(2) . . ?
C4 N3 C7 124.0(2) . . ?
C5 N3 C7 124.4(2) . . ?
N3 C4 Ag1 128.0(2) . 2_666 ?
N4 C4 Ag1 127.3(2) . 2_666 ?
N4 C4 N3 104.3(2) . . ?
C4 N4 C6 111.4(2) . . ?
C4 N4 C10 124.2(3) . . ?
C6 N4 C10 124.3(2) . . ?
C6 C5 N3 106.0(3) . . ?
C5 C6 N4 106.9(3) . . ?
N3 C7 N1 109.8(2) . . ?
N2 C8 C9 110.8(3) . . ?
N4 C10 C11 111.5(3) . . ?

loop_
_geom_bond_atom_site_label_1
_geom_bond_atom_site_label_2
_geom_bond_distance
_geom_bond_site_symmetry_2
_geom_bond_publ_flag
Ag1 Ag1 3.2458(3) 2_666 ?
Ag1 C1 2.093(3) . ?
Ag1 C4 2.097(3) 2_666 ?
B1 F1 1.388(4) . ?
B1 F2 1.391(4) . ?
B1 F3 1.388(4) . ?
B1 F4 1.382(4) . ?
C1 N1 1.358(4) . ?
C1 N2 1.349(4) . ?
N1 C2 1.375(4) . ?
N1 C7 1.460(4) . ?
C2 C3 1.341(4) . ?
N2 C3 1.381(4) . ?
N2 C8 1.471(4) . ?
N3 C4 1.356(4) . ?
N3 C5 1.388(4) . ?
N3 C7 1.453(3) . ?
C4 Ag1 2.097(3) 2_666 ?
C4 N4 1.347(4) . ?
N4 C6 1.385(4) . ?
N4 C10 1.470(4) . ?
C5 C6 1.347(5) . ?
C8 C9 1.517(5) . ?
C10 C11 1.514(5) . ?
